data_7026245
loop_
_publ_author_name
'Yang, Pei-Pei'
'Song, Xue-Yan'
'Liu, Rui-Na'
'Li, Li-Cun'
'Liao, Dai-Zheng'

_publ_section_title
;
 Syntheses, crystal structures and magnetic properties of a novel family
 of penta-manganese complexes derived from an assembly system containing
 polydentate hydroxy-rich Schiff-base ligands.
;
_journal_issue 27
_journal_name_full 'Dalton transactions (Cambridge, England : 2003)'
_journal_page_first 6285
_journal_page_last 6294
_journal_paper_doi 10.1039/c0dt00291g
_journal_volume 39
_journal_year 2010
_chemical_formula_sum 'C68 H57 Br8 Mn5 N4 O21.5'
_chemical_formula_weight 2188.16
_chemical_name_systematic
;
?
;
_space_group_IT_number 14
_symmetry_cell_setting monoclinic
_symmetry_space_group_name_Hall '-P 2ybc'
_symmetry_space_group_name_H-M 'P 1 21/c 1'
_atom_sites_solution_hydrogens geom
_atom_sites_solution_primary direct
_atom_sites_solution_secondary difmap
_audit_creation_method SHELXL-97
_cell_angle_alpha 90.00
_cell_angle_beta 109.97(3)
_cell_angle_gamma 90.00
_cell_formula_units_Z 4
_cell_length_a 15.291(3)
_cell_length_b 28.574(6)
_cell_length_c 21.534(4)
_cell_measurement_reflns_used 6825
_cell_measurement_temperature 293(2)
_cell_measurement_theta_max 27.87
_cell_measurement_theta_min 2.76
_cell_volume 8843(3)
_computing_cell_refinement 'Bruker XSCANS'
_computing_data_collection 'Bruker XSCANS'
_computing_data_reduction 'Bruker XSCANS'
_computing_molecular_graphics 'Bruker SHELXTL'
_computing_publication_material 'Bruker SHELXTL'
_computing_structure_refinement 'SHELXL-97 (Sheldrick, 1997)'
_computing_structure_solution 'SHELXS-97 (Sheldrick, 1990)'
_diffrn_ambient_temperature 293(2)
_diffrn_measured_fraction_theta_full 0.952
_diffrn_measured_fraction_theta_max 0.952
_diffrn_measurement_device_type SCX-MINI
_diffrn_measurement_method '\w scans'
_diffrn_radiation_monochromator graphite
_diffrn_radiation_source 'fine-focus sealed tube'
_diffrn_radiation_type MoK\a
_diffrn_radiation_wavelength 0.71073
_diffrn_reflns_av_R_equivalents 0.1320
_diffrn_reflns_av_sigmaI/netI 0.1568
_diffrn_reflns_limit_h_max 18
_diffrn_reflns_limit_h_min -18
_diffrn_reflns_limit_k_max 30
_diffrn_reflns_limit_k_min -34
_diffrn_reflns_limit_l_max 25
_diffrn_reflns_limit_l_min -25
_diffrn_reflns_number 41640
_diffrn_reflns_theta_full 25.02
_diffrn_reflns_theta_max 25.02
_diffrn_reflns_theta_min 3.02
_diffrn_standards_decay_% 0
_diffrn_standards_interval_count 0
_diffrn_standards_interval_time 0
_diffrn_standards_number 0
_exptl_absorpt_coefficient_mu 4.374
_exptl_absorpt_correction_T_max 0.6219
_exptl_absorpt_correction_T_min 0.4750
_exptl_absorpt_correction_type multi-scan
_exptl_absorpt_process_details SADABS
_exptl_crystal_colour black
_exptl_crystal_density_diffrn 1.644
_exptl_crystal_density_method 'not measured'
_exptl_crystal_description block
_exptl_crystal_F_000 4280
_exptl_crystal_size_max 0.20
_exptl_crystal_size_mid 0.18
_exptl_crystal_size_min 0.12
_refine_diff_density_max 1.117
_refine_diff_density_min -0.768
_refine_diff_density_rms 0.159
_refine_ls_extinction_coef 0.00218(16)
_refine_ls_extinction_expression Fc^*^=kFc[1+0.001xFc^2^\l^3^/sin(2\q)]^-1/4^
_refine_ls_extinction_method SHELXL
_refine_ls_goodness_of_fit_ref 1.066
_refine_ls_hydrogen_treatment constr
_refine_ls_matrix_type full
_refine_ls_number_parameters 989
_refine_ls_number_reflns 14868
_refine_ls_number_restraints 66
_refine_ls_restrained_S_all 1.064
_refine_ls_R_factor_all 0.2308
_refine_ls_R_factor_gt 0.1177
_refine_ls_shift/su_max 0.001
_refine_ls_shift/su_mean 0.000
_refine_ls_structure_factor_coef Fsqd
_refine_ls_weighting_details 'calc w=1/[\s^2^(Fo^2^)+(0.1081P)^2^+110.9174P] where P=(Fo^2^+2Fc^2^)/3'
_refine_ls_weighting_scheme calc
_refine_ls_wR_factor_gt 0.2774
_refine_ls_wR_factor_ref 0.3397
_reflns_number_gt 6468
_reflns_number_total 14868
_reflns_threshold_expression >2sigma(I)
_cod_data_source_file c0dt00291g.txt
_cod_data_source_block 4
_cod_depositor_comments
;
The following automatic conversions were performed:

'_symmetry_cell_setting' value 'Monoclinic' changed to 'monoclinic'
according to /home/saulius/struct/CIF-dictionaries/cif_core.dic
dictionary named 'cif_core.dic' version 2.4.2 from
2011-04-26.

'_exptl_absorpt_correction_type' value 'MULTI-SCAN'
changed to 'multi-scan' according to
/home/saulius/struct/CIF-dictionaries/cif_core.dic dictionary named
'cif_core.dic' version 2.4.2 from 2011-04-26.

Automatic conversion script
Id: cif_fix_values 1891 2012-01-12 08:04:46Z andrius 
;
_cod_original_sg_symbol_H-M P21/c
_cod_original_formula_sum 'C68 H57 Br8 Mn5 N4 O21.50'
_cod_database_code 7026245

loop_
_symmetry_equiv_pos_as_xyz
'x, y, z'
'-x, y+1/2, -z+1/2'
'-x, -y, -z'
'x, -y-1/2, z-1/2'

loop_
_atom_site_label
_atom_site_type_symbol
_atom_site_fract_x
_atom_site_fract_y
_atom_site_fract_z
_atom_site_U_iso_or_equiv
_atom_site_adp_type
_atom_site_occupancy
_atom_site_symmetry_multiplicity
_atom_site_calc_flag
_atom_site_refinement_flags
_atom_site_disorder_assembly
_atom_site_disorder_group
Mn1 Mn 0.60370(14) 0.38730(8) 0.32745(12) 0.0567(6) Uani 1 1 d . . .
Mn2 Mn 0.39558(14) 0.33483(9) 0.31071(12) 0.0587(6) Uani 1 1 d . . .
Mn3 Mn 0.39006(15) 0.43482(9) 0.21494(13) 0.0657(7) Uani 1 1 d . . .
Mn4 Mn 0.81043(14) 0.31683(8) 0.38279(11) 0.0494(6) Uani 1 1 d . . .
Mn5 Mn 0.80658(14) 0.42705(8) 0.30973(11) 0.0533(6) Uani 1 1 d . . .
Br1 Br 0.10678(13) 0.35855(8) 0.34201(12) 0.0997(7) Uani 1 1 d . . .
Br2 Br 0.03025(15) 0.16653(9) 0.29821(13) 0.1158(8) Uani 1 1 d . . .
Br3 Br 0.06471(18) 0.55474(10) -0.07363(12) 0.1177(8) Uani 1 1 d . . .
Br4 Br 0.44417(19) 0.52681(14) 0.04649(18) 0.1765(15) Uani 1 1 d . . .
Br5 Br 0.73701(14) 0.15305(7) 0.37285(11) 0.0935(7) Uani 1 1 d . . .
Br6 Br 1.11110(17) 0.10864(9) 0.49402(17) 0.1428(11) Uani 1 1 d . . .
Br7 Br 1.10843(14) 0.48143(8) 0.43685(10) 0.0992(7) Uani 1 1 d . . .
Br8 Br 1.13376(13) 0.57839(7) 0.21706(11) 0.0875(6) Uani 1 1 d . . .
O1 O 0.2895(6) 0.3296(4) 0.3334(5) 0.066(3) Uani 1 1 d . . .
O2 O 0.5030(6) 0.3330(4) 0.2877(5) 0.063(3) Uani 1 1 d . . .
O3 O 0.6834(6) 0.3190(3) 0.3418(5) 0.059(3) Uani 1 1 d . . .
O4 O 0.3872(8) 0.4784(4) 0.1504(6) 0.084(4) Uani 1 1 d . . .
O5 O 0.3843(6) 0.4023(4) 0.2942(5) 0.067(3) Uani 1 1 d . . .
O6 O 0.4292(8) 0.4907(4) 0.3012(6) 0.085(4) Uani 1 1 d . . .
H6 H 0.4672 0.5168 0.3054 0.102 Uiso 1 1 calc R . .
O7 O 0.8080(6) 0.2522(3) 0.3976(5) 0.056(3) Uani 1 1 d . . .
O8 O 0.8242(6) 0.3856(3) 0.3848(4) 0.051(2) Uani 1 1 d . . .
O9 O 0.7918(6) 0.3439(4) 0.4832(5) 0.063(3) Uani 1 1 d . . .
H9A H 0.7613 0.3287 0.5081 0.075 Uiso 1 1 calc R . .
O10 O 0.9222(6) 0.4569(4) 0.3445(5) 0.061(3) Uani 1 1 d . . .
O12 O 0.5133(6) 0.4236(4) 0.2331(6) 0.072(3) Uani 1 1 d . . .
O13 O 0.6124(7) 0.4582(4) 0.3631(5) 0.074(3) Uani 1 1 d . . .
O14 O 0.7514(7) 0.4797(4) 0.3654(6) 0.073(3) Uani 1 1 d . . .
O15 O 0.4686(6) 0.3480(4) 0.4150(5) 0.070(3) Uani 1 1 d . . .
O16 O 0.6121(7) 0.3718(4) 0.4312(5) 0.068(3) Uani 1 1 d . . .
O17 O 0.3429(7) 0.3787(5) 0.1483(5) 0.078(3) Uani 1 1 d . . .
O18 O 0.3122(8) 0.3211(4) 0.2112(6) 0.084(4) Uani 1 1 d . . .
O19 O 0.6887(6) 0.4013(3) 0.2687(4) 0.053(3) Uani 1 1 d . . .
O20 O 0.8611(7) 0.3773(4) 0.2562(5) 0.069(3) Uani 1 1 d . . .
O21 O 0.8455(7) 0.3079(4) 0.2982(5) 0.060(3) Uani 1 1 d . . .
N1 N 0.4160(8) 0.2671(5) 0.3239(7) 0.073(4) Uani 1 1 d . . .
N2 N 0.2631(10) 0.4528(5) 0.2068(8) 0.079(4) Uani 1 1 d . . .
N3 N 0.9401(8) 0.3194(4) 0.4406(6) 0.050(3) Uani 1 1 d . . .
N4 N 0.7712(8) 0.4698(5) 0.2318(6) 0.063(4) Uani 1 1 d . . .
C1 C 0.2362(10) 0.2936(6) 0.3257(8) 0.067(5) Uani 1 1 d . . .
C2 C 0.1447(11) 0.2982(7) 0.3284(7) 0.071(5) Uani 1 1 d . . .
C3 C 0.0853(11) 0.2606(8) 0.3203(9) 0.088(6) Uani 1 1 d . . .
H3 H 0.0256 0.2652 0.3212 0.106 Uiso 1 1 calc R . .
C4 C 0.1141(13) 0.2157(7) 0.3108(9) 0.081(6) Uani 1 1 d . . .
C5 C 0.2016(12) 0.2096(7) 0.3099(9) 0.082(6) Uani 1 1 d . . .
H5 H 0.2210 0.1797 0.3034 0.098 Uiso 1 1 calc R . .
C6 C 0.2631(11) 0.2469(6) 0.3185(8) 0.067(5) Uani 1 1 d . . .
C7 C 0.3567(12) 0.2365(6) 0.3211(9) 0.082(5) Uani 1 1 d . . .
H7 H 0.3737 0.2052 0.3207 0.098 Uiso 1 1 calc R . .
C8 C 0.5140(10) 0.2555(6) 0.3279(9) 0.078(5) Uani 1 1 d . . .
H8A H 0.5567 0.2603 0.3726 0.093 Uiso 1 1 calc R . .
H8B H 0.5179 0.2231 0.3158 0.093 Uiso 1 1 calc R . .
C9 C 0.5382(10) 0.2870(6) 0.2814(8) 0.063(4) Uani 1 1 d . . .
H9 H 0.5036 0.2759 0.2367 0.076 Uiso 1 1 calc R . .
C10 C 0.6366(10) 0.2898(6) 0.2870(8) 0.067(5) Uani 1 1 d . . .
H10A H 0.6642 0.2588 0.2936 0.080 Uiso 1 1 calc R . .
H10B H 0.6420 0.3028 0.2469 0.080 Uiso 1 1 calc R . .
C11 C 0.3162(14) 0.4954(7) 0.1034(10) 0.084(6) Uani 1 1 d . . .
C12 C 0.3262(15) 0.5209(7) 0.0483(12) 0.105(7) Uani 1 1 d . . .
C13 C 0.2513(13) 0.5358(7) -0.0024(10) 0.085(6) Uani 1 1 d . . .
H13 H 0.2606 0.5491 -0.0391 0.102 Uiso 1 1 calc R . .
C14 C 0.1664(13) 0.5324(7) -0.0017(9) 0.076(5) Uani 1 1 d . . .
C15 C 0.1496(14) 0.5111(6) 0.0492(10) 0.086(6) Uani 1 1 d . . .
H15 H 0.0885 0.5085 0.0482 0.103 Uiso 1 1 calc R . .
C16 C 0.2223(12) 0.4927(6) 0.1042(10) 0.075(5) Uani 1 1 d . . .
C17 C 0.2045(11) 0.4742(6) 0.1588(9) 0.067(5) Uani 1 1 d . . .
H17 H 0.1447 0.4779 0.1600 0.080 Uiso 1 1 calc R . .
C18 C 0.2389(13) 0.4388(7) 0.2636(10) 0.091(6) Uani 1 1 d . . .
H18A H 0.2026 0.4102 0.2542 0.109 Uiso 1 1 calc R . .
H18B H 0.2028 0.4631 0.2750 0.109 Uiso 1 1 calc R . .
C19 C 0.3281(10) 0.4313(7) 0.3185(8) 0.071(5) Uani 1 1 d . . .
H19 H 0.3155 0.4152 0.3547 0.086 Uiso 1 1 calc R . .
C20 C 0.3834(14) 0.4766(7) 0.3455(11) 0.102(7) Uani 1 1 d . . .
H20A H 0.3414 0.5011 0.3491 0.123 Uiso 1 1 calc R . .
H20B H 0.4287 0.4710 0.3890 0.123 Uiso 1 1 calc R . .
C21 C 0.8772(11) 0.2226(6) 0.4176(8) 0.064(4) Uani 1 1 d . . .
C22 C 0.8615(11) 0.1722(6) 0.4108(8) 0.065(4) Uani 1 1 d . . .
C23 C 0.9324(13) 0.1412(6) 0.4358(9) 0.079(5) Uani 1 1 d . . .
H23 H 0.9195 0.1093 0.4324 0.094 Uiso 1 1 calc R . .
C24 C 1.0174(12) 0.1551(7) 0.4642(10) 0.081(6) Uani 1 1 d . . .
C25 C 1.0429(11) 0.2004(7) 0.4740(9) 0.078(5) Uani 1 1 d . . .
H25 H 1.1047 0.2088 0.4953 0.094 Uiso 1 1 calc R . .
C26 C 0.9711(11) 0.2354(7) 0.4503(9) 0.075(5) Uani 1 1 d . . .
C27 C 0.9946(11) 0.2855(7) 0.4595(8) 0.072(5) Uani 1 1 d . . .
H27 H 1.0567 0.2927 0.4818 0.086 Uiso 1 1 calc R . .
C28 C 0.9725(10) 0.3662(6) 0.4595(8) 0.065(5) Uani 1 1 d . . .
H28A H 1.0074 0.3773 0.4324 0.078 Uiso 1 1 calc R . .
H28B H 1.0130 0.3667 0.5053 0.078 Uiso 1 1 calc R . .
C29 C 0.8889(9) 0.3973(6) 0.4502(7) 0.055(4) Uani 1 1 d . . .
H29 H 0.9069 0.4303 0.4521 0.066 Uiso 1 1 calc R . .
C30 C 0.8373(10) 0.3881(5) 0.4962(7) 0.060(4) Uani 1 1 d . . .
H30A H 0.8803 0.3887 0.5414 0.072 Uiso 1 1 calc R . .
H30B H 0.7915 0.4126 0.4915 0.072 Uiso 1 1 calc R . .
C31 C 0.9628(11) 0.4837(5) 0.3135(8) 0.060(4) Uani 1 1 d . . .
C32 C 1.0549(10) 0.4999(5) 0.3506(7) 0.053(4) Uani 1 1 d . . .
C33 C 1.1049(11) 0.5294(6) 0.3245(9) 0.068(5) Uani 1 1 d . . .
H33 H 1.1638 0.5400 0.3499 0.082 Uiso 1 1 calc R . .
C34 C 1.0648(11) 0.5424(6) 0.2598(9) 0.069(5) Uani 1 1 d . . .
C35 C 0.9737(12) 0.5300(6) 0.2213(9) 0.075(5) Uani 1 1 d . . .
H35 H 0.9482 0.5401 0.1777 0.091 Uiso 1 1 calc R . .
C36 C 0.9202(10) 0.5015(6) 0.2501(9) 0.068(5) Uani 1 1 d . . .
C37 C 0.8267(10) 0.4929(6) 0.2120(8) 0.065(5) Uani 1 1 d . . .
H37 H 0.8044 0.5051 0.1695 0.078 Uiso 1 1 calc R . .
C38 C 0.6709(9) 0.4661(6) 0.1927(9) 0.070(5) Uani 1 1 d . . .
H38A H 0.6590 0.4739 0.1467 0.084 Uiso 1 1 calc R . .
H38B H 0.6342 0.4866 0.2102 0.084 Uiso 1 1 calc R . .
C39 C 0.6490(9) 0.4147(6) 0.2004(7) 0.058(4) Uani 1 1 d . . .
H39 H 0.6737 0.3950 0.1730 0.070 Uiso 1 1 calc R . .
C40 C 0.5431(10) 0.4067(6) 0.1820(8) 0.067(5) Uani 1 1 d . . .
H40A H 0.5100 0.4229 0.1411 0.080 Uiso 1 1 calc R . .
H40B H 0.5293 0.3736 0.1753 0.080 Uiso 1 1 calc R . .
C41 C 0.6815(11) 0.4854(6) 0.3787(8) 0.062(4) Uani 1 1 d . . .
C42 C 0.6787(12) 0.5263(6) 0.4207(8) 0.068(5) Uani 1 1 d . . .
C43 C 0.7436(14) 0.5625(6) 0.4312(9) 0.087(6) Uani 1 1 d . . .
H43 H 0.7885 0.5611 0.4110 0.104 Uiso 1 1 calc R . .
C44 C 0.7424(17) 0.6016(8) 0.4721(12) 0.112(7) Uani 1 1 d . . .
H44 H 0.7863 0.6254 0.4802 0.135 Uiso 1 1 calc R . .
C45 C 0.6728(15) 0.6019(8) 0.4987(11) 0.102(7) Uani 1 1 d . . .
H45 H 0.6707 0.6268 0.5259 0.123 Uiso 1 1 calc R . .
C46 C 0.6043(15) 0.5669(9) 0.4874(9) 0.105(7) Uani 1 1 d . . .
H46 H 0.5558 0.5699 0.5039 0.126 Uiso 1 1 calc R . .
C47 C 0.6111(14) 0.5275(7) 0.4507(9) 0.096(7) Uani 1 1 d . . .
H47 H 0.5708 0.5024 0.4463 0.115 Uiso 1 1 calc R . .
C48 C 0.5471(11) 0.3549(6) 0.4482(8) 0.070(5) Uani 1 1 d . . .
C49 C 0.5778(10) 0.3458(7) 0.5253(8) 0.076(6) Uani 1 1 d . . .
C50 C 0.525(2) 0.3123(12) 0.5389(13) 0.169(14) Uani 1 1 d . . .
H50 H 0.4746 0.3005 0.5050 0.203 Uiso 1 1 calc R . .
C51 C 0.543(2) 0.2967(13) 0.596(2) 0.192(16) Uani 1 1 d . . .
H51 H 0.5138 0.2703 0.6049 0.230 Uiso 1 1 calc R . .
C52 C 0.612(2) 0.3220(13) 0.6482(14) 0.188(14) Uani 1 1 d . . .
H52 H 0.6194 0.3148 0.6918 0.226 Uiso 1 1 calc R . .
C53 C 0.6694(18) 0.3582(13) 0.6353(12) 0.159(13) Uani 1 1 d . . .
H53 H 0.7163 0.3733 0.6687 0.191 Uiso 1 1 calc R . .
C54 C 0.6490(14) 0.3686(11) 0.5695(10) 0.135(10) Uani 1 1 d . . .
H54 H 0.6835 0.3907 0.5560 0.162 Uiso 1 1 calc R . .
C55 C 0.3239(11) 0.3353(8) 0.1598(11) 0.089(7) Uani 1 1 d . . .
C56 C 0.3120(8) 0.3029(5) 0.1058(6) 0.071(5) Uani 1 1 d GU . .
C57 C 0.3224(10) 0.3174(5) 0.0471(7) 0.143(11) Uani 1 1 d G . .
H57 H 0.3362 0.3485 0.0417 0.172 Uiso 1 1 calc R . .
C58 C 0.3122(11) 0.2854(7) -0.0035(6) 0.163(9) Uani 1 1 d GU . .
H58 H 0.3192 0.2950 -0.0428 0.195 Uiso 1 1 calc R . .
C59 C 0.2915(11) 0.2389(6) 0.0046(8) 0.123(7) Uani 1 1 d GU . .
H59 H 0.2847 0.2175 -0.0292 0.147 Uiso 1 1 calc R . .
C60 C 0.2811(11) 0.2244(4) 0.0633(9) 0.159(9) Uani 1 1 d GU . .
H60 H 0.2673 0.1933 0.0687 0.190 Uiso 1 1 calc R . .
C61 C 0.2913(10) 0.2564(5) 0.1139(7) 0.108(6) Uani 1 1 d GU . .
H61 H 0.2843 0.2467 0.1532 0.129 Uiso 1 1 calc R . .
C62 C 0.8518(10) 0.3329(6) 0.2530(8) 0.057(4) Uani 1 1 d . . .
C63 C 0.8459(13) 0.3107(7) 0.1913(9) 0.085(6) Uani 1 1 d . . .
C64 C 0.8414(17) 0.3364(9) 0.1373(11) 0.125(8) Uani 1 1 d . . .
H64 H 0.8508 0.3685 0.1441 0.150 Uiso 1 1 calc R . .
C65 C 0.824(2) 0.3205(11) 0.0709(13) 0.148(11) Uani 1 1 d . . .
H65 H 0.8212 0.3406 0.0364 0.178 Uiso 1 1 calc R . .
C66 C 0.812(2) 0.2742(12) 0.0629(14) 0.187(13) Uani 1 1 d . . .
H66 H 0.7966 0.2614 0.0208 0.224 Uiso 1 1 calc R . .
C67 C 0.8212(19) 0.2430(10) 0.1193(14) 0.170(11) Uani 1 1 d . . .
H67 H 0.8183 0.2107 0.1139 0.204 Uiso 1 1 calc R . .
C68 C 0.8350(15) 0.2635(8) 0.1822(9) 0.102(7) Uani 1 1 d . . .
H68 H 0.8365 0.2444 0.2175 0.123 Uiso 1 1 calc R . .
O22 O 0.074(3) 0.2858(15) 0.1479(18) 0.059(9) Uani 0.25 1 d PU . .
O23 O 0.120(3) 0.3502(18) 0.633(2) 0.087(11) Uani 0.25 1 d PU A 1
O23' O 0.119(3) 0.3922(19) 0.667(3) 0.096(12) Uani 0.25 1 d PU B 2
O24 O 0.442(4) 0.117(2) 0.242(3) 0.119(14) Uani 0.25 1 d PU C 1
O24' O 0.480(4) 0.090(2) 0.252(3) 0.114(13) Uani 0.25 1 d PU D 2
O25 O 0.540(4) 0.3269(19) 0.978(3) 0.101(12) Uani 0.25 1 d PU . .

loop_
_atom_site_aniso_label
_atom_site_aniso_U_11
_atom_site_aniso_U_22
_atom_site_aniso_U_33
_atom_site_aniso_U_23
_atom_site_aniso_U_13
_atom_site_aniso_U_12
Mn1 0.0511(12) 0.0543(15) 0.0745(15) -0.0094(12) 0.0343(11) -0.0037(11)
Mn2 0.0479(12) 0.0569(16) 0.0801(16) -0.0086(12) 0.0334(12) -0.0047(11)
Mn3 0.0509(13) 0.0639(17) 0.0875(17) -0.0049(13) 0.0306(13) 0.0018(12)
Mn4 0.0504(12) 0.0457(14) 0.0585(13) 0.0004(10) 0.0268(11) 0.0018(10)
Mn5 0.0489(12) 0.0512(15) 0.0662(14) 0.0027(11) 0.0279(11) -0.0020(10)
Br1 0.0749(11) 0.1030(17) 0.1480(18) -0.0285(13) 0.0725(12) -0.0107(11)
Br2 0.1018(14) 0.1071(18) 0.157(2) -0.0179(15) 0.0679(14) -0.0505(13)
Br3 0.1195(18) 0.118(2) 0.1091(17) 0.0170(14) 0.0310(15) -0.0045(15)
Br4 0.1046(17) 0.237(4) 0.215(3) 0.088(3) 0.0900(19) 0.014(2)
Br5 0.0930(13) 0.0621(13) 0.1204(16) -0.0075(11) 0.0298(12) -0.0133(11)
Br6 0.1029(16) 0.0828(17) 0.241(3) 0.0476(18) 0.0572(19) 0.0422(14)
Br7 0.0873(13) 0.0982(17) 0.0936(15) 0.0148(12) 0.0071(12) -0.0274(12)
Br8 0.0818(11) 0.0689(13) 0.1318(16) 0.0178(11) 0.0622(11) -0.0022(10)
O1 0.054(5) 0.068(8) 0.091(7) -0.016(6) 0.042(5) -0.008(5)
O2 0.055(5) 0.059(7) 0.090(7) -0.030(5) 0.045(5) -0.010(5)
O3 0.058(6) 0.051(7) 0.077(7) 0.002(5) 0.032(5) 0.010(5)
O4 0.073(7) 0.075(9) 0.104(9) 0.023(7) 0.031(7) 0.007(6)
O5 0.052(5) 0.070(8) 0.092(7) -0.011(6) 0.041(5) 0.001(5)
O6 0.087(7) 0.047(7) 0.135(10) -0.016(7) 0.055(8) -0.014(6)
O7 0.054(5) 0.050(6) 0.069(6) 0.006(5) 0.028(5) 0.004(5)
O8 0.042(5) 0.056(6) 0.061(6) -0.002(5) 0.025(5) 0.000(4)
O9 0.067(6) 0.070(8) 0.066(6) -0.001(5) 0.041(5) -0.005(6)
O10 0.053(6) 0.055(7) 0.080(7) 0.011(5) 0.028(5) 0.000(5)
O12 0.049(5) 0.072(8) 0.107(8) -0.014(6) 0.043(6) -0.002(5)
O13 0.074(7) 0.067(8) 0.088(8) -0.018(6) 0.036(6) -0.008(6)
O14 0.073(7) 0.061(8) 0.093(8) -0.002(6) 0.039(6) 0.003(6)
O15 0.033(5) 0.103(9) 0.081(7) 0.011(6) 0.030(5) 0.003(6)
O16 0.062(6) 0.071(8) 0.078(7) -0.033(6) 0.034(6) -0.012(5)
O17 0.068(7) 0.081(9) 0.084(8) -0.018(7) 0.026(6) 0.004(6)
O18 0.093(8) 0.085(9) 0.096(8) -0.023(7) 0.060(7) -0.004(7)
O19 0.045(5) 0.061(7) 0.050(6) 0.006(5) 0.013(5) 0.003(5)
O20 0.073(6) 0.064(8) 0.086(7) -0.009(6) 0.049(6) -0.004(6)
O21 0.066(6) 0.060(7) 0.063(6) 0.014(5) 0.032(5) 0.011(5)
N1 0.044(7) 0.078(11) 0.099(10) 0.004(8) 0.029(7) -0.003(7)
N2 0.092(10) 0.068(10) 0.098(11) -0.003(8) 0.058(9) 0.000(8)
N3 0.054(6) 0.045(8) 0.061(7) -0.001(6) 0.035(6) 0.001(6)
N4 0.061(7) 0.061(9) 0.073(8) -0.002(7) 0.028(7) -0.014(7)
C1 0.055(9) 0.076(13) 0.084(11) 0.001(9) 0.042(8) -0.006(9)
C2 0.065(10) 0.106(15) 0.040(8) 0.007(9) 0.015(8) 0.017(10)
C3 0.058(9) 0.108(17) 0.113(15) -0.011(12) 0.048(10) -0.039(10)
C4 0.090(12) 0.080(14) 0.076(12) 0.004(10) 0.034(10) -0.032(11)
C5 0.073(11) 0.093(15) 0.095(13) -0.003(11) 0.047(10) -0.021(10)
C6 0.068(9) 0.058(11) 0.089(12) -0.008(9) 0.044(9) -0.018(9)
C7 0.100(12) 0.061(12) 0.115(14) -0.018(10) 0.077(11) -0.026(10)
C8 0.053(9) 0.077(13) 0.109(14) -0.017(11) 0.034(9) 0.000(9)
C9 0.051(9) 0.061(11) 0.078(11) -0.027(9) 0.022(8) -0.016(8)
C10 0.049(8) 0.079(12) 0.073(11) -0.025(9) 0.021(8) 0.000(8)
C11 0.101(14) 0.058(12) 0.099(14) -0.004(10) 0.042(12) -0.001(11)
C12 0.128(15) 0.075(15) 0.145(18) 0.013(13) 0.091(15) 0.014(12)
C13 0.087(13) 0.092(15) 0.088(13) 0.020(11) 0.044(11) 0.013(11)
C14 0.075(12) 0.081(14) 0.065(11) 0.000(10) 0.013(10) 0.011(10)
C15 0.088(13) 0.063(13) 0.097(14) -0.013(11) 0.019(12) -0.024(10)
C16 0.062(10) 0.057(12) 0.104(14) -0.006(10) 0.026(11) -0.006(9)
C17 0.056(9) 0.057(11) 0.083(12) -0.005(9) 0.018(9) -0.023(8)
C18 0.079(12) 0.075(14) 0.113(15) -0.028(12) 0.026(12) 0.010(10)
C19 0.039(8) 0.105(15) 0.072(11) -0.017(10) 0.022(8) 0.001(9)
C20 0.110(14) 0.068(14) 0.145(18) -0.039(13) 0.065(14) -0.009(12)
C21 0.072(9) 0.047(10) 0.095(11) 0.004(8) 0.059(9) 0.007(8)
C22 0.076(10) 0.053(11) 0.073(10) -0.002(8) 0.034(9) -0.004(9)
C23 0.105(13) 0.053(11) 0.091(12) -0.002(9) 0.049(11) 0.028(10)
C24 0.060(10) 0.076(14) 0.117(15) 0.024(11) 0.042(10) 0.019(10)
C25 0.052(9) 0.075(14) 0.104(14) 0.004(11) 0.020(10) 0.005(9)
C26 0.064(10) 0.075(13) 0.097(13) 0.003(10) 0.043(9) -0.005(9)
C27 0.053(9) 0.081(14) 0.082(12) 0.004(10) 0.025(9) -0.003(9)
C28 0.059(9) 0.059(11) 0.078(11) -0.008(8) 0.023(9) -0.009(8)
C29 0.042(7) 0.072(11) 0.052(9) -0.005(8) 0.017(7) -0.002(7)
C30 0.057(9) 0.057(11) 0.064(10) -0.018(8) 0.018(8) -0.012(8)
C31 0.089(11) 0.041(9) 0.066(10) -0.014(7) 0.048(9) -0.017(8)
C32 0.060(9) 0.026(8) 0.072(10) 0.012(7) 0.020(8) -0.005(7)
C33 0.065(10) 0.053(11) 0.086(12) 0.007(9) 0.024(10) 0.001(8)
C34 0.066(10) 0.044(10) 0.106(13) -0.011(9) 0.042(10) 0.006(8)
C35 0.088(12) 0.067(12) 0.079(11) 0.014(9) 0.039(10) 0.030(10)
C36 0.050(8) 0.054(11) 0.112(13) 0.020(9) 0.041(9) -0.010(7)
C37 0.059(9) 0.061(11) 0.073(11) -0.008(8) 0.021(9) -0.018(8)
C38 0.036(8) 0.073(12) 0.090(12) 0.015(9) 0.005(8) 0.011(8)
C39 0.037(7) 0.069(12) 0.067(10) -0.017(8) 0.018(7) -0.015(7)
C40 0.072(10) 0.068(12) 0.066(10) -0.016(8) 0.030(9) -0.003(9)
C41 0.065(10) 0.057(11) 0.073(11) 0.008(8) 0.035(9) 0.006(9)
C42 0.080(11) 0.045(10) 0.068(11) -0.020(8) 0.013(9) -0.003(9)
C43 0.108(14) 0.057(12) 0.094(13) -0.018(10) 0.034(12) -0.012(11)
C44 0.132(17) 0.070(16) 0.15(2) 0.001(14) 0.066(16) -0.010(13)
C45 0.099(15) 0.090(17) 0.110(16) -0.029(13) 0.025(14) 0.006(13)
C46 0.115(15) 0.14(2) 0.078(13) -0.015(13) 0.051(12) -0.006(15)
C47 0.114(15) 0.099(16) 0.083(13) -0.044(11) 0.044(12) -0.009(12)
C48 0.074(10) 0.088(13) 0.076(11) 0.019(9) 0.063(9) 0.022(9)
C49 0.045(8) 0.126(17) 0.065(11) -0.005(10) 0.028(8) 0.011(10)
C50 0.19(2) 0.24(4) 0.113(18) 0.04(2) 0.099(18) -0.06(2)
C51 0.16(3) 0.16(3) 0.25(4) -0.05(3) 0.06(3) -0.05(2)
C52 0.28(3) 0.23(4) 0.132(19) 0.03(2) 0.16(2) -0.02(3)
C53 0.11(2) 0.27(4) 0.071(16) -0.033(19) 0.001(15) 0.01(2)
C54 0.078(13) 0.27(3) 0.070(13) -0.048(16) 0.038(12) -0.044(17)
C55 0.053(9) 0.087(15) 0.133(17) -0.071(13) 0.039(11) -0.010(10)
C56 0.061(7) 0.070(8) 0.074(8) -0.003(7) 0.012(6) -0.004(6)
C57 0.14(2) 0.19(3) 0.065(13) -0.049(16) -0.012(14) 0.020(19)
C58 0.167(12) 0.167(12) 0.159(12) 0.000(9) 0.062(8) 0.004(9)
C59 0.125(10) 0.119(11) 0.126(10) -0.023(8) 0.046(8) 0.018(8)
C60 0.162(12) 0.155(12) 0.159(12) -0.009(9) 0.054(8) 0.002(9)
C61 0.110(9) 0.105(10) 0.107(9) -0.014(8) 0.035(7) 0.000(8)
C62 0.055(8) 0.066(12) 0.064(10) -0.011(8) 0.038(8) 0.000(8)
C63 0.117(13) 0.086(14) 0.082(11) -0.017(10) 0.074(10) -0.029(11)
C64 0.20(2) 0.111(19) 0.105(15) -0.048(14) 0.100(15) -0.029(16)
C65 0.21(3) 0.13(2) 0.13(2) -0.031(18) 0.08(2) -0.04(2)
C66 0.33(3) 0.17(3) 0.143(19) -0.02(2) 0.19(2) -0.04(3)
C67 0.24(3) 0.15(2) 0.19(2) -0.112(19) 0.16(2) -0.08(2)
C68 0.159(18) 0.105(17) 0.062(11) -0.022(11) 0.063(12) -0.027(15)
O22 0.057(11) 0.073(12) 0.052(11) 0.001(8) 0.024(8) -0.002(9)
O23 0.084(13) 0.093(14) 0.085(14) 0.011(9) 0.029(9) 0.003(9)
O23' 0.094(14) 0.098(14) 0.096(14) 0.004(9) 0.033(9) -0.001(9)
O24 0.119(15) 0.119(16) 0.117(16) -0.008(9) 0.037(9) 0.004(9)
O24' 0.114(15) 0.109(15) 0.112(16) 0.001(9) 0.032(9) -0.001(9)
O25 0.100(14) 0.100(15) 0.107(15) -0.001(9) 0.041(9) -0.002(9)

loop_
_atom_type_symbol
_atom_type_description
_atom_type_scat_dispersion_real
_atom_type_scat_dispersion_imag
_atom_type_scat_source
C C 0.0033 0.0016 'International Tables Vol C Tables 4.2.6.8 and 6.1.1.4'
H H 0.0000 0.0000 'International Tables Vol C Tables 4.2.6.8 and 6.1.1.4'
Br Br -0.2901 2.4595 'International Tables Vol C Tables 4.2.6.8 and 6.1.1.4'
Mn Mn 0.3368 0.7283 'International Tables Vol C Tables 4.2.6.8 and 6.1.1.4'
N N 0.0061 0.0033 'International Tables Vol C Tables 4.2.6.8 and 6.1.1.4'
O O 0.0106 0.0060 'International Tables Vol C Tables 4.2.6.8 and 6.1.1.4'

loop_
_geom_angle_atom_site_label_1
_geom_angle_atom_site_label_2
_geom_angle_atom_site_label_3
_geom_angle
O19 Mn1 O2 113.4(4)
O19 Mn1 O13 93.4(4)
O2 Mn1 O13 140.4(4)
O19 Mn1 O16 142.0(4)
O2 Mn1 O16 92.5(4)
O13 Mn1 O16 81.7(4)
O19 Mn1 O3 80.5(4)
O2 Mn1 O3 73.2(4)
O13 Mn1 O3 142.8(4)
O16 Mn1 O3 81.2(4)
O19 Mn1 O12 72.1(3)
O2 Mn1 O12 80.8(4)
O13 Mn1 O12 80.5(4)
O16 Mn1 O12 142.3(4)
O3 Mn1 O12 130.4(4)
O1 Mn2 O2 173.8(5)
O1 Mn2 O5 95.6(4)
O2 Mn2 O5 90.6(4)
O1 Mn2 N1 89.5(5)
O2 Mn2 N1 84.3(5)
O5 Mn2 N1 174.8(5)
O1 Mn2 O18 88.5(5)
O2 Mn2 O18 90.4(4)
O5 Mn2 O18 90.7(5)
N1 Mn2 O18 88.6(5)
O1 Mn2 O15 85.9(4)
O2 Mn2 O15 95.2(4)
O5 Mn2 O15 90.0(4)
N1 Mn2 O15 91.2(5)
O18 Mn2 O15 174.3(4)
O12 Mn3 O4 92.1(5)
O12 Mn3 N2 171.7(6)
O4 Mn3 N2 89.3(6)
O12 Mn3 O5 94.6(5)
O4 Mn3 O5 165.5(5)
N2 Mn3 O5 82.2(5)
O12 Mn3 O17 95.8(5)
O4 Mn3 O17 94.9(5)
N2 Mn3 O17 92.3(5)
O5 Mn3 O17 97.2(5)
O12 Mn3 O6 89.1(4)
O4 Mn3 O6 94.1(5)
N2 Mn3 O6 82.6(5)
O5 Mn3 O6 73.3(4)
O17 Mn3 O6 169.6(5)
O3 Mn4 O7 92.0(4)
O3 Mn4 N3 169.1(5)
O7 Mn4 N3 90.2(5)
O3 Mn4 O8 93.7(4)
O7 Mn4 O8 169.6(4)
N3 Mn4 O8 82.6(4)
O3 Mn4 O21 97.5(4)
O7 Mn4 O21 93.1(4)
N3 Mn4 O21 93.1(4)
O8 Mn4 O21 94.8(4)
O3 Mn4 O9 89.4(4)
O7 Mn4 O9 98.5(4)
N3 Mn4 O9 79.7(4)
O8 Mn4 O9 72.9(4)
O21 Mn4 O9 166.3(4)
O19 Mn5 O10 174.7(4)
O19 Mn5 O8 89.5(4)
O10 Mn5 O8 95.8(4)
O19 Mn5 N4 84.4(5)
O10 Mn5 N4 90.3(5)
O8 Mn5 N4 172.6(4)
O19 Mn5 O20 88.5(4)
O10 Mn5 O20 91.6(4)
O8 Mn5 O20 94.2(4)
N4 Mn5 O20 89.9(5)
O19 Mn5 O14 92.2(4)
O10 Mn5 O14 87.6(4)
O8 Mn5 O14 86.3(4)
N4 Mn5 O14 89.7(5)
O20 Mn5 O14 179.1(4)
C1 O1 Mn2 127.1(10)
C9 O2 Mn2 116.0(9)
C9 O2 Mn1 117.1(8)
Mn2 O2 Mn1 116.7(5)
C10 O3 Mn4 121.9(8)
C10 O3 Mn1 107.3(8)
Mn4 O3 Mn1 121.6(5)
C11 O4 Mn3 129.4(12)
C19 O5 Mn2 122.5(10)
C19 O5 Mn3 104.8(10)
Mn2 O5 Mn3 126.5(5)
C20 O6 Mn3 106.6(10)
C20 O6 H6 126.7
Mn3 O6 H6 126.7
C21 O7 Mn4 129.2(9)
C29 O8 Mn5 121.3(8)
C29 O8 Mn4 106.3(8)
Mn5 O8 Mn4 127.2(5)
C30 O9 Mn4 105.2(8)
C30 O9 H9A 127.4
Mn4 O9 H9A 127.4
C31 O10 Mn5 127.7(10)
C40 O12 Mn3 118.6(9)
C40 O12 Mn1 106.3(9)
Mn3 O12 Mn1 122.7(5)
C41 O13 Mn1 128.2(10)
C41 O14 Mn5 137.4(11)
C48 O15 Mn2 135.2(10)
C48 O16 Mn1 125.5(10)
C55 O17 Mn3 129.3(12)
C55 O18 Mn2 128.1(11)
C39 O19 Mn5 112.4(8)
C39 O19 Mn1 121.7(7)
Mn5 O19 Mn1 118.5(5)
C62 O20 Mn5 128.8(9)
C62 O21 Mn4 136.8(10)
C7 N1 C8 122.7(15)
C7 N1 Mn2 127.4(12)
C8 N1 Mn2 109.3(10)
C17 N2 C18 120.5(15)
C17 N2 Mn3 127.0(13)
C18 N2 Mn3 112.5(12)
C27 N3 C28 120.1(13)
C27 N3 Mn4 126.7(11)
C28 N3 Mn4 113.1(9)
C37 N4 C38 122.1(14)
C37 N4 Mn5 125.9(11)
C38 N4 Mn5 111.4(10)
O1 C1 C6 124.8(13)
O1 C1 C2 120.5(16)
C6 C1 C2 114.6(15)
C3 C2 C1 122.4(17)
C3 C2 Br1 120.7(13)
C1 C2 Br1 116.9(14)
C2 C3 C4 120.5(16)
C2 C3 H3 119.7
C4 C3 H3 119.7
C5 C4 C3 118.9(17)
C5 C4 Br2 122.4(17)
C3 C4 Br2 118.7(14)
C4 C5 C6 121.7(19)
C4 C5 H5 119.2
C6 C5 H5 119.2
C5 C6 C1 121.7(15)
C5 C6 C7 117.6(16)
C1 C6 C7 120.7(14)
N1 C7 C6 123.4(17)
N1 C7 H7 118.3
C6 C7 H7 118.3
C9 C8 N1 107.5(14)
C9 C8 H8A 110.2
N1 C8 H8A 110.2
C9 C8 H8B 110.2
N1 C8 H8B 110.2
H8A C8 H8B 108.5
O2 C9 C10 110.3(12)
O2 C9 C8 107.6(13)
C10 C9 C8 117.5(14)
O2 C9 H9 107.0
C10 C9 H9 107.0
C8 C9 H9 107.0
O3 C10 C9 108.1(12)
O3 C10 H10A 110.1
C9 C10 H10A 110.1
O3 C10 H10B 110.1
C9 C10 H10B 110.1
H10A C10 H10B 108.4
O4 C11 C16 122.7(18)
O4 C11 C12 122.2(18)
C16 C11 C12 114.9(19)
C13 C12 C11 121.6(19)
C13 C12 Br4 121.5(16)
C11 C12 Br4 116.6(17)
C14 C13 C12 122.4(19)
C14 C13 H13 118.8
C12 C13 H13 118.8
C13 C14 C15 120.5(18)
C13 C14 Br3 120.4(16)
C15 C14 Br3 119.0(15)
C14 C15 C16 122.1(19)
C14 C15 H15 118.9
C16 C15 H15 118.9
C17 C16 C15 121.3(17)
C17 C16 C11 120.7(17)
C15 C16 C11 117.9(19)
N2 C17 C16 125.5(17)
N2 C17 H17 117.3
C16 C17 H17 117.3
N2 C18 C19 106.5(15)
N2 C18 H18A 110.4
C19 C18 H18A 110.4
N2 C18 H18B 110.4
C19 C18 H18B 110.4
H18A C18 H18B 108.6
O5 C19 C18 107.3(13)
O5 C19 C20 107.9(12)
C18 C19 C20 114.4(17)
O5 C19 H19 109.0
C18 C19 H19 109.0
C20 C19 H19 109.0
O6 C20 C19 108.4(15)
O6 C20 H20A 110.0
C19 C20 H20A 110.0
O6 C20 H20B 110.0
C19 C20 H20B 110.0
H20A C20 H20B 108.4
O7 C21 C26 124.5(15)
O7 C21 C22 121.2(14)
C26 C21 C22 114.1(15)
C23 C22 C21 121.4(16)
C23 C22 Br5 122.4(14)
C21 C22 Br5 116.0(12)
C24 C23 C22 121.6(18)
C24 C23 H23 119.2
C22 C23 H23 119.2
C23 C24 C25 123.9(17)
C23 C24 Br6 117.8(15)
C25 C24 Br6 118.3(14)
C24 C25 C26 117.8(16)
C24 C25 H25 121.1
C26 C25 H25 121.1
C21 C26 C25 121.1(17)
C21 C26 C27 118.5(16)
C25 C26 C27 120.4(15)
N3 C27 C26 127.1(15)
N3 C27 H27 116.4
C26 C27 H27 116.4
N3 C28 C29 108.4(12)
N3 C28 H28A 110.0
C29 C28 H28A 110.0
N3 C28 H28B 110.0
C29 C28 H28B 110.0
H28A C28 H28B 108.4
O8 C29 C30 105.3(11)
O8 C29 C28 104.9(12)
C30 C29 C28 115.2(13)
O8 C29 H29 110.4
C30 C29 H29 110.4
C28 C29 H29 110.4
O9 C30 C29 111.1(12)
O9 C30 H30A 109.4
C29 C30 H30A 109.4
O9 C30 H30B 109.4
C29 C30 H30B 109.4
H30A C30 H30B 108.0
O10 C31 C36 124.8(14)
O10 C31 C32 116.8(13)
C36 C31 C32 118.1(13)
C33 C32 C31 122.9(14)
C33 C32 Br7 118.0(11)
C31 C32 Br7 119.1(11)
C34 C33 C32 117.5(15)
C34 C33 H33 121.2
C32 C33 H33 121.2
C33 C34 C35 122.9(16)
C33 C34 Br8 120.4(13)
C35 C34 Br8 116.7(14)
C34 C35 C36 119.0(16)
C34 C35 H35 120.5
C36 C35 H35 120.5
C31 C36 C37 123.5(14)
C31 C36 C35 119.1(14)
C37 C36 C35 117.5(16)
N4 C37 C36 124.2(16)
N4 C37 H37 117.9
C36 C37 H37 117.9
N4 C38 C39 103.3(12)
N4 C38 H38A 111.1
C39 C38 H38A 111.1
N4 C38 H38B 111.1
C39 C38 H38B 111.1
H38A C38 H38B 109.1
O19 C39 C38 109.6(12)
O19 C39 C40 105.2(12)
C38 C39 C40 111.3(13)
O19 C39 H39 110.2
C38 C39 H39 110.2
C40 C39 H39 110.2
O12 C40 C39 109.7(12)
O12 C40 H40A 109.7
C39 C40 H40A 109.7
O12 C40 H40B 109.7
C39 C40 H40B 109.7
H40A C40 H40B 108.2
O14 C41 O13 125.6(16)
O14 C41 C42 117.5(16)
O13 C41 C42 116.7(15)
C47 C42 C43 120.3(16)
C47 C42 C41 118.9(16)
C43 C42 C41 120.8(17)
C42 C43 C44 121.4(19)
C42 C43 H43 119.3
C44 C43 H43 119.3
C45 C44 C43 116(2)
C45 C44 H44 122.0
C43 C44 H44 122.0
C44 C45 C46 124(2)
C44 C45 H45 118.0
C46 C45 H45 118.0
C47 C46 C45 118(2)
C47 C46 H46 120.8
C45 C46 H46 120.8
C42 C47 C46 120(2)
C42 C47 H47 120.2
C46 C47 H47 120.2
O15 C48 O16 128.5(15)
O15 C48 C49 118.7(13)
O16 C48 C49 112.6(14)
C50 C49 C54 126(2)
C50 C49 C48 111.2(18)
C54 C49 C48 122.6(18)
C51 C50 C49 122(3)
C51 C50 H50 119.2
C49 C50 H50 119.2
C50 C51 C52 116(3)
C50 C51 H51 121.9
C52 C51 H51 121.9
C51 C52 C53 123(3)
C51 C52 H52 118.7
C53 C52 H52 118.7
C54 C53 C52 114(2)
C54 C53 H53 122.8
C52 C53 H53 122.8
C49 C54 C53 118(2)
C49 C54 H54 121.1
C53 C54 H54 121.1
O18 C55 O17 125.6(16)
O18 C55 C56 119.2(19)
O17 C55 C56 115(2)
C57 C56 C61 120.0
C57 C56 C55 121.2(14)
C61 C56 C55 118.8(14)
C56 C57 C58 120.0
C56 C57 H57 120.0
C58 C57 H57 120.0
C59 C58 C57 120.0
C59 C58 H58 120.0
C57 C58 H58 120.0
C60 C59 C58 120.0
C60 C59 H59 120.0
C58 C59 H59 120.0
C59 C60 C61 120.0
C59 C60 H60 120.0
C61 C60 H60 120.0
C60 C61 C56 120.0
C60 C61 H61 120.0
C56 C61 H61 120.0
O21 C62 O20 124.6(14)
O21 C62 C63 118.1(16)
O20 C62 C63 117.3(15)
C64 C63 C68 116.3(18)
C64 C63 C62 121.2(19)
C68 C63 C62 122.1(17)
C63 C64 C65 128(2)
C63 C64 H64 115.9
C65 C64 H64 115.9
C66 C65 C64 114(3)
C66 C65 H65 122.8
C64 C65 H65 122.8
C65 C66 C67 121(3)
C65 C66 H66 119.3
C67 C66 H66 119.3
C68 C67 C66 118(2)
C68 C67 H67 120.8
C66 C67 H67 120.8
C63 C68 C67 121(2)
C63 C68 H68 119.5
C67 C68 H68 119.5

loop_
_geom_bond_atom_site_label_1
_geom_bond_atom_site_label_2
_geom_bond_distance
Mn1 O19 2.139(9)
Mn1 O2 2.146(10)
Mn1 O13 2.155(11)
Mn1 O16 2.237(11)
Mn1 O3 2.267(10)
Mn1 O12 2.280(12)
Mn2 O1 1.854(10)
Mn2 O2 1.872(9)
Mn2 O5 1.957(11)
Mn2 N1 1.965(15)
Mn2 O18 2.122(12)
Mn2 O15 2.172(11)
Mn3 O12 1.818(9)
Mn3 O4 1.855(12)
Mn3 N2 1.957(14)
Mn3 O5 1.971(11)
Mn3 O17 2.108(12)
Mn3 O6 2.367(12)
Mn4 O3 1.839(9)
Mn4 O7 1.877(10)
Mn4 N3 1.949(11)
Mn4 O8 1.975(10)
Mn4 O21 2.083(10)
Mn4 O9 2.403(10)
Mn5 O19 1.866(9)
Mn5 O10 1.873(10)
Mn5 O8 1.946(10)
Mn5 N4 1.995(13)
Mn5 O20 2.168(11)
Mn5 O14 2.259(11)
Br1 C2 1.874(18)
Br2 C4 1.859(18)
Br3 C14 1.891(17)
Br4 C12 1.83(2)
Br5 C22 1.879(16)
Br6 C24 1.897(17)
Br7 C32 1.832(14)
Br8 C34 1.918(17)
O1 C1 1.287(18)
O2 C9 1.445(17)
O3 C10 1.423(17)
O4 C11 1.30(2)
O5 C19 1.417(17)
O6 C20 1.42(2)
O6 H6 0.9300
O7 C21 1.307(17)
O8 C29 1.458(16)
O9 C30 1.424(17)
O9 H9A 0.9300
O10 C31 1.305(17)
O12 C40 1.411(17)
O13 C41 1.261(18)
O14 C41 1.208(17)
O15 C48 1.186(18)
O16 C48 1.266(17)
O17 C55 1.32(2)
O18 C55 1.25(2)
O19 C39 1.439(17)
O20 C62 1.276(18)
O21 C62 1.239(18)
N1 C7 1.247(19)
N1 C8 1.509(18)
N2 C17 1.27(2)
N2 C18 1.45(2)
N3 C27 1.252(19)
N3 C28 1.436(18)
N4 C37 1.259(18)
N4 C38 1.481(17)
C1 C6 1.42(2)
C1 C2 1.43(2)
C2 C3 1.38(2)
C3 C4 1.39(3)
C3 H3 0.9300
C4 C5 1.35(2)
C5 C6 1.39(2)
C5 H5 0.9300
C6 C7 1.44(2)
C7 H7 0.9300
C8 C9 1.48(2)
C8 H8A 0.9700
C8 H8B 0.9700
C9 C10 1.471(19)
C9 H9 0.9800
C10 H10A 0.9700
C10 H10B 0.9700
C11 C16 1.44(2)
C11 C12 1.44(3)
C12 C13 1.35(3)
C13 C14 1.31(2)
C13 H13 0.9300
C14 C15 1.35(2)
C15 C16 1.42(2)
C15 H15 0.9300
C16 C17 1.40(2)
C17 H17 0.9300
C18 C19 1.48(2)
C18 H18A 0.9700
C18 H18B 0.9700
C19 C20 1.55(2)
C19 H19 0.9800
C20 H20A 0.9700
C20 H20B 0.9700
C21 C26 1.41(2)
C21 C22 1.46(2)
C22 C23 1.36(2)
C23 C24 1.30(2)
C23 H23 0.9300
C24 C25 1.35(2)
C25 C26 1.44(2)
C25 H25 0.9300
C26 C27 1.47(2)
C27 H27 0.9300
C28 C29 1.51(2)
C28 H28A 0.9700
C28 H28B 0.9700
C29 C30 1.49(2)
C29 H29 0.9800
C30 H30A 0.9700
C30 H30B 0.9700
C31 C36 1.39(2)
C31 C32 1.44(2)
C32 C33 1.38(2)
C33 C34 1.37(2)
C33 H33 0.9300
C34 C35 1.40(2)
C35 C36 1.44(2)
C35 H35 0.9300
C36 C37 1.41(2)
C37 H37 0.9300
C38 C39 1.53(2)
C38 H38A 0.9700
C38 H38B 0.9700
C39 C40 1.548(19)
C39 H39 0.9800
C40 H40A 0.9700
C40 H40B 0.9700
C41 C42 1.49(2)
C42 C47 1.39(2)
C42 C43 1.40(2)
C43 C44 1.43(3)
C43 H43 0.9300
C44 C45 1.37(3)
C44 H44 0.9300
C45 C46 1.41(3)
C45 H45 0.9300
C46 C47 1.40(3)
C46 H46 0.9300
C47 H47 0.9300
C48 C49 1.59(2)
C49 C50 1.34(3)
C49 C54 1.35(3)
C50 C51 1.25(4)
C50 H50 0.9300
C51 C52 1.44(4)
C51 H51 0.9300
C52 C53 1.45(4)
C52 H52 0.9300
C53 C54 1.38(3)
C53 H53 0.9300
C54 H54 0.9300
C55 C56 1.45(2)
C56 C57 1.3900
C56 C61 1.3900
C57 C58 1.3900
C57 H57 0.9300
C58 C59 1.3900
C58 H58 0.9300
C59 C60 1.3900
C59 H59 0.9300
C60 C61 1.3900
C60 H60 0.9300
C61 H61 0.9300
C62 C63 1.45(2)
C63 C64 1.36(3)
C63 C68 1.37(3)
C64 C65 1.44(3)
C64 H64 0.9300
C65 C66 1.34(4)
C65 H65 0.9300
C66 C67 1.47(4)
C66 H66 0.9300
C67 C68 1.42(3)
C67 H67 0.9300
C68 H68 0.9300

loop_
_geom_torsion_atom_site_label_1
_geom_torsion_atom_site_label_2
_geom_torsion_atom_site_label_3
_geom_torsion_atom_site_label_4
_geom_torsion
O2 Mn2 O1 C1 -19(5)
O5 Mn2 O1 C1 150.7(13)
N1 Mn2 O1 C1 -28.5(13)
O18 Mn2 O1 C1 60.1(13)
O15 Mn2 O1 C1 -119.7(13)
O1 Mn2 O2 C9 -1(5)
O5 Mn2 O2 C9 -171.1(10)
N1 Mn2 O2 C9 8.2(10)
O18 Mn2 O2 C9 -80.4(10)
O15 Mn2 O2 C9 98.8(10)
O1 Mn2 O2 Mn1 -145(4)
O5 Mn2 O2 Mn1 44.6(6)
N1 Mn2 O2 Mn1 -136.2(7)
O18 Mn2 O2 Mn1 135.3(6)
O15 Mn2 O2 Mn1 -45.5(6)
O19 Mn1 O2 C9 61.8(11)
O13 Mn1 O2 C9 -169.7(10)
O16 Mn1 O2 C9 -89.7(10)
O3 Mn1 O2 C9 -9.7(10)
O12 Mn1 O2 C9 127.6(10)
O19 Mn1 O2 Mn2 -154.3(5)
O13 Mn1 O2 Mn2 -25.7(10)
O16 Mn1 O2 Mn2 54.2(6)
O3 Mn1 O2 Mn2 134.3(6)
O12 Mn1 O2 Mn2 -88.5(6)
O7 Mn4 O3 C10 -54.9(12)
N3 Mn4 O3 C10 -156(2)
O8 Mn4 O3 C10 133.8(11)
O21 Mn4 O3 C10 38.4(12)
O9 Mn4 O3 C10 -153.4(11)
O7 Mn4 O3 Mn1 162.6(6)
N3 Mn4 O3 Mn1 61(3)
O8 Mn4 O3 Mn1 -8.7(6)
O21 Mn4 O3 Mn1 -104.1(6)
O9 Mn4 O3 Mn1 64.1(6)
O19 Mn1 O3 C10 -84.1(9)
O2 Mn1 O3 C10 34.0(9)
O13 Mn1 O3 C10 -167.1(9)
O16 Mn1 O3 C10 129.4(9)
O12 Mn1 O3 C10 -27.5(10)
O19 Mn1 O3 Mn4 63.2(6)
O2 Mn1 O3 Mn4 -178.7(7)
O13 Mn1 O3 Mn4 -19.9(10)
O16 Mn1 O3 Mn4 -83.4(6)
O12 Mn1 O3 Mn4 119.7(6)
O12 Mn3 O4 C11 163.0(16)
N2 Mn3 O4 C11 -25.2(16)
O5 Mn3 O4 C11 -79(3)
O17 Mn3 O4 C11 67.0(16)
O6 Mn3 O4 C11 -107.7(16)
O1 Mn2 O5 C19 18.2(11)
O2 Mn2 O5 C19 -162.8(10)
N1 Mn2 O5 C19 -171(5)
O18 Mn2 O5 C19 106.8(10)
O15 Mn2 O5 C19 -67.6(10)
O1 Mn2 O5 Mn3 -129.7(6)
O2 Mn2 O5 Mn3 49.2(6)
N1 Mn2 O5 Mn3 41(6)
O18 Mn2 O5 Mn3 -41.2(6)
O15 Mn2 O5 Mn3 144.4(6)
O12 Mn3 O5 C19 138.2(9)
O4 Mn3 O5 C19 21(2)
N2 Mn3 O5 C19 -34.1(9)
O17 Mn3 O5 C19 -125.4(8)
O6 Mn3 O5 C19 50.5(8)
O12 Mn3 O5 Mn2 -69.4(7)
O4 Mn3 O5 Mn2 173.0(16)
N2 Mn3 O5 Mn2 118.3(7)
O17 Mn3 O5 Mn2 27.0(6)
O6 Mn3 O5 Mn2 -157.1(7)
O12 Mn3 O6 C20 -123.1(12)
O4 Mn3 O6 C20 144.8(11)
N2 Mn3 O6 C20 56.1(12)
O5 Mn3 O6 C20 -28.0(11)
O17 Mn3 O6 C20 -5(3)
O3 Mn4 O7 C21 169.0(12)
N3 Mn4 O7 C21 -21.7(12)
O8 Mn4 O7 C21 -68(3)
O21 Mn4 O7 C21 71.4(12)
O9 Mn4 O7 C21 -101.3(12)
O19 Mn5 O8 C29 -155.9(9)
O10 Mn5 O8 C29 23.5(9)
N4 Mn5 O8 C29 -122(4)
O20 Mn5 O8 C29 115.6(9)
O14 Mn5 O8 C29 -63.6(9)
O19 Mn5 O8 Mn4 53.4(6)
O10 Mn5 O8 Mn4 -127.2(6)
N4 Mn5 O8 Mn4 88(4)
O20 Mn5 O8 Mn4 -35.1(6)
O14 Mn5 O8 Mn4 145.6(6)
O3 Mn4 O8 C29 136.5(8)
O7 Mn4 O8 C29 13(2)
N3 Mn4 O8 C29 -33.2(7)
O21 Mn4 O8 C29 -125.7(7)
O9 Mn4 O8 C29 48.2(7)
O3 Mn4 O8 Mn5 -69.3(6)
O7 Mn4 O8 Mn5 167.5(18)
N3 Mn4 O8 Mn5 121.0(6)
O21 Mn4 O8 Mn5 28.5(6)
O9 Mn4 O8 Mn5 -157.6(6)
O3 Mn4 O9 C30 -116.7(9)
O7 Mn4 O9 C30 151.4(8)
N3 Mn4 O9 C30 62.8(9)
O8 Mn4 O9 C30 -22.6(8)
O21 Mn4 O9 C30 4(2)
O19 Mn5 O10 C31 -20(6)
O8 Mn5 O10 C31 166.6(12)
N4 Mn5 O10 C31 -17.6(12)
O20 Mn5 O10 C31 72.3(12)
O14 Mn5 O10 C31 -107.3(12)
O4 Mn3 O12 C40 -59.8(12)
N2 Mn3 O12 C40 -159(4)
O5 Mn3 O12 C40 133.0(11)
O17 Mn3 O12 C40 35.3(12)
O6 Mn3 O12 C40 -153.8(11)
O4 Mn3 O12 Mn1 163.2(7)
N2 Mn3 O12 Mn1 64(4)
O5 Mn3 O12 Mn1 -4.0(7)
O17 Mn3 O12 Mn1 -101.6(6)
O6 Mn3 O12 Mn1 69.2(6)
O19 Mn1 O12 C40 36.6(9)
O2 Mn1 O12 C40 -81.8(9)
O13 Mn1 O12 C40 133.2(9)
O16 Mn1 O12 C40 -163.9(8)
O3 Mn1 O12 C40 -23.3(10)
O19 Mn1 O12 Mn3 177.9(7)
O2 Mn1 O12 Mn3 59.5(6)
O13 Mn1 O12 Mn3 -85.4(7)
O16 Mn1 O12 Mn3 -22.5(10)
O3 Mn1 O12 Mn3 118.0(6)
O19 Mn1 O13 C41 -38.1(14)
O2 Mn1 O13 C41 -172.1(12)
O16 Mn1 O13 C41 104.1(13)
O3 Mn1 O13 C41 40.6(16)
O12 Mn1 O13 C41 -109.3(14)
O19 Mn5 O14 C41 15.4(16)
O10 Mn5 O14 C41 -170.0(16)
O8 Mn5 O14 C41 -74.0(16)
N4 Mn5 O14 C41 99.7(16)
O20 Mn5 O14 C41 161(28)
O1 Mn2 O15 C48 178.2(17)
O2 Mn2 O15 C48 4.4(17)
O5 Mn2 O15 C48 -86.2(17)
N1 Mn2 O15 C48 88.8(17)
O18 Mn2 O15 C48 176(4)
O19 Mn1 O16 C48 -163.5(11)
O2 Mn1 O16 C48 -28.9(13)
O13 Mn1 O16 C48 111.7(13)
O3 Mn1 O16 C48 -101.5(13)
O12 Mn1 O16 C48 49.2(15)
O12 Mn3 O17 C55 90.7(13)
O4 Mn3 O17 C55 -176.7(13)
N2 Mn3 O17 C55 -87.2(14)
O5 Mn3 O17 C55 -4.7(13)
O6 Mn3 O17 C55 -27(3)
O1 Mn2 O18 C55 149.9(15)
O2 Mn2 O18 C55 -36.2(15)
O5 Mn2 O18 C55 54.3(15)
N1 Mn2 O18 C55 -120.6(15)
O15 Mn2 O18 C55 152(4)
O10 Mn5 O19 C39 18(5)
O8 Mn5 O19 C39 -168.2(9)
N4 Mn5 O19 C39 15.9(9)
O20 Mn5 O19 C39 -74.1(9)
O14 Mn5 O19 C39 105.4(9)
O10 Mn5 O19 Mn1 -133(5)
O8 Mn5 O19 Mn1 41.2(5)
N4 Mn5 O19 Mn1 -134.6(6)
O20 Mn5 O19 Mn1 135.4(6)
O14 Mn5 O19 Mn1 -45.1(6)
O2 Mn1 O19 C39 57.6(11)
O13 Mn1 O19 C39 -92.4(10)
O16 Mn1 O19 C39 -173.2(9)
O3 Mn1 O19 C39 124.6(10)
O12 Mn1 O19 C39 -13.5(10)
O2 Mn1 O19 Mn5 -154.7(5)
O13 Mn1 O19 Mn5 55.3(6)
O16 Mn1 O19 Mn5 -25.5(9)
O3 Mn1 O19 Mn5 -87.8(5)
O12 Mn1 O19 Mn5 134.2(6)
O19 Mn5 O20 C62 -52.6(13)
O10 Mn5 O20 C62 132.7(13)
O8 Mn5 O20 C62 36.7(13)
N4 Mn5 O20 C62 -137.0(13)
O14 Mn5 O20 C62 161(28)
O3 Mn4 O21 C62 78.4(14)
O7 Mn4 O21 C62 170.8(14)
N3 Mn4 O21 C62 -98.9(14)
O8 Mn4 O21 C62 -16.0(14)
O9 Mn4 O21 C62 -41(2)
O1 Mn2 N1 C7 23.8(16)
O2 Mn2 N1 C7 -155.2(16)
O5 Mn2 N1 C7 -147(5)
O18 Mn2 N1 C7 -64.7(16)
O15 Mn2 N1 C7 109.7(16)
O1 Mn2 N1 C8 -165.0(11)
O2 Mn2 N1 C8 16.0(11)
O5 Mn2 N1 C8 24(6)
O18 Mn2 N1 C8 106.5(11)
O15 Mn2 N1 C8 -79.2(11)
O12 Mn3 N2 C17 119(4)
O4 Mn3 N2 C17 18.9(16)
O5 Mn3 N2 C17 -172.9(16)
O17 Mn3 N2 C17 -75.9(15)
O6 Mn3 N2 C17 113.1(16)
O12 Mn3 N2 C18 -61(5)
O4 Mn3 N2 C18 -161.1(12)
O5 Mn3 N2 C18 7.2(12)
O17 Mn3 N2 C18 104.1(12)
O6 Mn3 N2 C18 -66.9(12)
O3 Mn4 N3 C27 118(3)
O7 Mn4 N3 C27 16.4(13)
O8 Mn4 N3 C27 -171.2(13)
O21 Mn4 N3 C27 -76.7(13)
O9 Mn4 N3 C27 115.0(13)
O3 Mn4 N3 C28 -64(3)
O7 Mn4 N3 C28 -165.9(10)
O8 Mn4 N3 C28 6.5(10)
O21 Mn4 N3 C28 101.0(10)
O9 Mn4 N3 C28 -67.3(10)
O19 Mn5 N4 C37 -159.8(14)
O10 Mn5 N4 C37 20.4(14)
O8 Mn5 N4 C37 166(3)
O20 Mn5 N4 C37 -71.3(14)
O14 Mn5 N4 C37 108.0(14)
O19 Mn5 N4 C38 11.6(10)
O10 Mn5 N4 C38 -168.2(11)
O8 Mn5 N4 C38 -23(4)
O20 Mn5 N4 C38 100.1(10)
O14 Mn5 N4 C38 -80.6(10)
Mn2 O1 C1 C6 22(2)
Mn2 O1 C1 C2 -162.8(11)
O1 C1 C2 C3 179.9(15)
C6 C1 C2 C3 -4(2)
O1 C1 C2 Br1 1(2)
C6 C1 C2 Br1 177.2(11)
C1 C2 C3 C4 2(3)
Br1 C2 C3 C4 -179.4(14)
C2 C3 C4 C5 0(3)
C2 C3 C4 Br2 -178.6(13)
C3 C4 C5 C6 0(3)
Br2 C4 C5 C6 179.0(13)
C4 C5 C6 C1 -3(3)
C4 C5 C6 C7 176.0(17)
O1 C1 C6 C5 -179.7(16)
C2 C1 C6 C5 4(2)
O1 C1 C6 C7 2(3)
C2 C1 C6 C7 -174.3(15)
C8 N1 C7 C6 178.8(16)
Mn2 N1 C7 C6 -11(3)
C5 C6 C7 N1 174.8(17)
C1 C6 C7 N1 -6(3)
C7 N1 C8 C9 135.8(17)
Mn2 N1 C8 C9 -35.8(16)
Mn2 O2 C9 C10 -159.8(10)
Mn1 O2 C9 C10 -15.6(16)
Mn2 O2 C9 C8 -30.5(14)
Mn1 O2 C9 C8 113.7(11)
N1 C8 C9 O2 41.6(16)
N1 C8 C9 C10 166.7(13)
Mn4 O3 C10 C9 159.7(10)
Mn1 O3 C10 C9 -53.2(15)
O2 C9 C10 O3 45.9(18)
C8 C9 C10 O3 -77.9(18)
Mn3 O4 C11 C16 18(3)
Mn3 O4 C11 C12 -165.7(14)
O4 C11 C12 C13 175.8(19)
C16 C11 C12 C13 -8(3)
O4 C11 C12 Br4 2(3)
C16 C11 C12 Br4 178.1(14)
C11 C12 C13 C14 7(3)
Br4 C12 C13 C14 -179.2(16)
C12 C13 C14 C15 -4(3)
C12 C13 C14 Br3 179.1(16)
C13 C14 C15 C16 1(3)
Br3 C14 C15 C16 178.8(14)
C14 C15 C16 C17 174.8(18)
C14 C15 C16 C11 -3(3)
O4 C11 C16 C17 4(3)
C12 C11 C16 C17 -171.9(17)
O4 C11 C16 C15 -178.0(17)
C12 C11 C16 C15 6(3)
C18 N2 C17 C16 174.4(16)
Mn3 N2 C17 C16 -6(3)
C15 C16 C17 N2 172.4(17)
C11 C16 C17 N2 -10(3)
C17 N2 C18 C19 -159.7(16)
Mn3 N2 C18 C19 20.3(17)
Mn2 O5 C19 C18 -99.1(15)
Mn3 O5 C19 C18 54.7(15)
Mn2 O5 C19 C20 137.1(13)
Mn3 O5 C19 C20 -69.1(14)
N2 C18 C19 O5 -49.3(18)
N2 C18 C19 C20 70.3(18)
Mn3 O6 C20 C19 0.0(17)
O5 C19 C20 O6 41(2)
C18 C19 C20 O6 -78.2(19)
Mn4 O7 C21 C26 19(2)
Mn4 O7 C21 C22 -164.6(11)
O7 C21 C22 C23 -175.1(15)
C26 C21 C22 C23 1(2)
O7 C21 C22 Br5 -1(2)
C26 C21 C22 Br5 176.1(12)
C21 C22 C23 C24 -3(3)
Br5 C22 C23 C24 -177.2(15)
C22 C23 C24 C25 3(3)
C22 C23 C24 Br6 -177.5(13)
C23 C24 C25 C26 -1(3)
Br6 C24 C25 C26 179.2(13)
O7 C21 C26 C25 176.6(15)
C22 C21 C26 C25 0(2)
O7 C21 C26 C27 -4(2)
C22 C21 C26 C27 179.8(14)
C24 C25 C26 C21 0(3)
C24 C25 C26 C27 179.9(17)
C28 N3 C27 C26 173.5(15)
Mn4 N3 C27 C26 -9(2)
C21 C26 C27 N3 -1(3)
C25 C26 C27 N3 178.7(17)
C27 N3 C28 C29 -161.3(14)
Mn4 N3 C28 C29 20.8(15)
Mn5 O8 C29 C30 133.6(10)
Mn4 O8 C29 C30 -70.3(12)
Mn5 O8 C29 C28 -104.3(12)
Mn4 O8 C29 C28 51.7(12)
N3 C28 C29 O8 -47.2(15)
N3 C28 C29 C30 68.2(16)
Mn4 O9 C30 C29 -8.0(13)
O8 C29 C30 O9 47.0(15)
C28 C29 C30 O9 -68.1(16)
Mn5 O10 C31 C36 11(2)
Mn5 O10 C31 C32 -175.9(10)
O10 C31 C32 C33 -178.3(14)
C36 C31 C32 C33 -5(2)
O10 C31 C32 Br7 0.8(19)
C36 C31 C32 Br7 174.3(12)
C31 C32 C33 C34 -2(2)
Br7 C32 C33 C34 179.1(12)
C32 C33 C34 C35 5(2)
C32 C33 C34 Br8 -174.1(11)
C33 C34 C35 C36 -1(2)
Br8 C34 C35 C36 177.6(12)
O10 C31 C36 C37 1(3)
C32 C31 C36 C37 -172.0(15)
O10 C31 C36 C35 -178.9(15)
C32 C31 C36 C35 8(2)
C34 C35 C36 C31 -5(2)
C34 C35 C36 C37 174.9(15)
C38 N4 C37 C36 173.1(15)
Mn5 N4 C37 C36 -16(2)
C31 C36 C37 N4 2(3)
C35 C36 C37 N4 -177.7(16)
C37 N4 C38 C39 138.4(16)
Mn5 N4 C38 C39 -33.3(15)
Mn5 O19 C39 C38 -40.0(13)
Mn1 O19 C39 C38 109.5(11)
Mn5 O19 C39 C40 -159.7(9)
Mn1 O19 C39 C40 -10.3(15)
N4 C38 C39 O19 46.3(15)
N4 C38 C39 C40 162.2(12)
Mn3 O12 C40 C39 161.8(10)
Mn1 O12 C40 C39 -55.0(14)
O19 C39 C40 O12 43.6(17)
C38 C39 C40 O12 -75.1(17)
Mn5 O14 C41 O13 2(3)
Mn5 O14 C41 C42 177.6(10)
Mn1 O13 C41 O14 14(2)
Mn1 O13 C41 C42 -161.6(10)
O14 C41 C42 C47 -164.0(16)
O13 C41 C42 C47 12(2)
O14 C41 C42 C43 15(2)
O13 C41 C42 C43 -168.9(16)
C47 C42 C43 C44 0(3)
C41 C42 C43 C44 -179.1(17)
C42 C43 C44 C45 -2(3)
C43 C44 C45 C46 -1(3)
C44 C45 C46 C47 5(3)
C43 C42 C47 C46 5(3)
C41 C42 C47 C46 -176.6(17)
C45 C46 C47 C42 -7(3)
Mn2 O15 C48 O16 25(3)
Mn2 O15 C48 C49 -159.0(12)
Mn1 O16 C48 O15 -7(3)
Mn1 O16 C48 C49 177.0(10)
O15 C48 C49 C50 29(3)
O16 C48 C49 C50 -155(2)
O15 C48 C49 C54 -153(2)
O16 C48 C49 C54 23(3)
C54 C49 C50 C51 -5(5)
C48 C49 C50 C51 174(3)
C49 C50 C51 C52 11(6)
C50 C51 C52 C53 -11(6)
C51 C52 C53 C54 4(5)
C50 C49 C54 C53 -2(4)
C48 C49 C54 C53 179(2)
C52 C53 C54 C49 2(4)
Mn2 O18 C55 O17 -47(2)
Mn2 O18 C55 C56 136.1(12)
Mn3 O17 C55 O18 16(2)
Mn3 O17 C55 C56 -167.4(9)
O18 C55 C56 C57 178.7(12)
O17 C55 C56 C57 1.4(18)
O18 C55 C56 C61 -2(2)
O17 C55 C56 C61 -179.7(11)
C61 C56 C57 C58 0.0
C55 C56 C57 C58 178.9(12)
C56 C57 C58 C59 0.0
C57 C58 C59 C60 0.0
C58 C59 C60 C61 0.0
C59 C60 C61 C56 0.0
C57 C56 C61 C60 0.0
C55 C56 C61 C60 -178.9(12)
Mn4 O21 C62 O20 20(2)
Mn4 O21 C62 C63 -157.9(12)
Mn5 O20 C62 O21 -32(2)
Mn5 O20 C62 C63 145.9(12)
O21 C62 C63 C64 172.2(18)
O20 C62 C63 C64 -6(3)
O21 C62 C63 C68 -1(3)
O20 C62 C63 C68 -179.3(17)
C68 C63 C64 C65 2(4)
C62 C63 C64 C65 -172(2)
C63 C64 C65 C66 -1(4)
C64 C65 C66 C67 -3(5)
C65 C66 C67 C68 6(5)
C64 C63 C68 C67 1(3)
C62 C63 C68 C67 174(2)
C66 C67 C68 C63 -5(4)
